data_7246034
loop_
_publ_author_name
'Arif, Nadia'
'Shafiq, Zahid'
'Noureen, Sajida'
'Khalid, Muhammad'
'Ashraf, Abida'
'Yaqub, Muhammad'
'Irshad, Shabana'
'Khan, Muhammad Usman'
'Arshad, Muhammad Nadeem'
'Carmo Braga, Ataualpa Albert'
'Ragab, Ahmed H.'
'Al-Mhyawi, Saedah R'

_publ_section_title
;
 Synthesis, spectroscopic, SC-XRD/DFT and non-linear optical (NLO)
 properties of chromene derivatives.
;
_journal_issue 1
_journal_name_full 'RSC advances'
_journal_page_first 464
_journal_page_last 477
_journal_paper_doi 10.1039/d2ra07134g
_journal_volume 13
_journal_year 2022
_chemical_formula_moiety 'C30 H20 N2 O6, C H4 O'
_chemical_formula_sum 'C31 H24 N2 O7'
_chemical_formula_weight 536.55
_space_group_crystal_system triclinic
_space_group_IT_number 2
_space_group_name_Hall '-P 1'
_space_group_name_H-M_alt 'P -1'
_symmetry_Int_Tables_number 2
_audit_creation_date 2019-08-25
_audit_creation_method
;
Olex2 1.2
(compiled 2018.05.29 svn.r3508 for OlexSys, GUI svn.r5506)
;
_audit_update_record
;
2021-10-14 deposited with the CCDC.	2022-12-09 downloaded from the CCDC.
;
_cell_angle_alpha 93.498(2)
_cell_angle_beta 96.303(3)
_cell_angle_gamma 100.317(3)
_cell_formula_units_Z 2
_cell_length_a 9.1201(7)
_cell_length_b 11.5487(7)
_cell_length_c 12.5810(8)
_cell_measurement_reflns_used 6417
_cell_measurement_temperature 297(2)
_cell_measurement_theta_max 25.09
_cell_measurement_theta_min 2.29
_cell_volume 1291.38(15)
_computing_cell_refinement 'SAINT V8.38A (?, 2016)'
_computing_data_reduction 'SAINT V8.38A (?, 2016)'
_computing_molecular_graphics 'Olex2 (Dolomanov et al., 2009)'
_computing_publication_material 'Olex2 (Dolomanov et al., 2009)'
_computing_structure_refinement 'olex2.refine (Bourhis et al., 2015)'
_diffrn_ambient_temperature 297.15
_diffrn_measured_fraction_theta_full 0.9952
_diffrn_measured_fraction_theta_max 0.9948
_diffrn_measurement_device_type 'Bruker D8 Venture Photon II detector'
_diffrn_measurement_method '\f and \w scans'
_diffrn_radiation_type 'Mo K\a'
_diffrn_radiation_wavelength 0.71073
_diffrn_reflns_av_R_equivalents 0.0636
_diffrn_reflns_av_unetI/netI 0.0530
_diffrn_reflns_limit_h_max 11
_diffrn_reflns_limit_h_min -11
_diffrn_reflns_limit_k_max 14
_diffrn_reflns_limit_k_min -14
_diffrn_reflns_limit_l_max 16
_diffrn_reflns_limit_l_min -16
_diffrn_reflns_number 35003
_diffrn_reflns_theta_full 25.0000
_diffrn_reflns_theta_max 27.49
_diffrn_reflns_theta_min 2.29
_diffrn_standards_number 0
_exptl_absorpt_coefficient_mu 0.099
_exptl_absorpt_correction_T_max 0.7456
_exptl_absorpt_correction_T_min 0.6674
_exptl_absorpt_correction_type analytical
_exptl_absorpt_process_details
;
SADABS-2016/2 (Bruker,2016/2) was used for absorption correction.
wR2(int) was 0.0840 before and 0.0587 after correction.
The Ratio of minimum to maximum transmission is 0.8951.
The \l/2 correction factor is Not present.
;
_exptl_crystal_colour colorless
_exptl_crystal_density_diffrn 1.3797
_exptl_crystal_description block
_exptl_crystal_F_000 560.3214
_exptl_crystal_size_max 0.224
_exptl_crystal_size_mid 0.175
_exptl_crystal_size_min 0.168
_refine_diff_density_max 0.3515
_refine_diff_density_min -0.3485
_refine_diff_density_rms 0.0839
_refine_ls_d_res_high 0.7700
_refine_ls_d_res_low 8.9046
_refine_ls_goodness_of_fit_ref 1.2177
_refine_ls_hydrogen_treatment constr
_refine_ls_matrix_type full
_refine_ls_number_constraints 42
_refine_ls_number_parameters 365
_refine_ls_number_reflns 5884
_refine_ls_number_restraints 0
_refine_ls_restrained_S_all 1.2177
_refine_ls_R_factor_all 0.1369
_refine_ls_R_factor_gt 0.0637
_refine_ls_shift/su_max 0.0000
_refine_ls_shift/su_mean 0.0000
_refine_ls_structure_factor_coef Fsqd
_refine_ls_weighting_details 'w=1/[\s^2^(Fo^2^)+(0.1107P)^2^+0.1322P] where P=(Fo^2^+2Fc^2^)/3'
_refine_ls_weighting_scheme calc
_refine_ls_wR_factor_gt 0.1625
_refine_ls_wR_factor_ref 0.2479
_reflns_Friedel_coverage 0.0
_reflns_limit_h_max 11
_reflns_limit_h_min -11
_reflns_limit_k_max 14
_reflns_limit_k_min -14
_reflns_limit_l_max 16
_reflns_limit_l_min 0
_reflns_number_gt 3085
_reflns_number_total 5884
_reflns_threshold_expression I>=2u(I)
_cod_data_source_file d2ra07134g2.cif
_cod_data_source_block NA520_NadiaArif_0m_a
_cod_depositor_comments 'Adding full bibliography for 7246032--7246034.cif.'
_cod_database_code 7246034
_publcif_datablock.id {8d472fd7-55db-4776-9674-c409d6afc10e}

_olex2_refinement_description
;
1. Fixed Uiso
 At 1.2 times of:
  All C(H) groups, All C(H,H) groups, All N(H,H) groups
 At 1.5 times of:
  All C(H,H,H) groups, All O(H) groups
2.a Rotating group:
 N1(H1a,H1b)
2.b Ternary CH refined with riding coordinates:
 C17(H17)
2.c Secondary CH2 refined with riding coordinates:
 C10(H10a,H10b)
2.d Aromatic/amide H refined with riding coordinates:
 C26(H26), C28(H28), C29(H29), C15(H15), C14(H14), C13(H13), C12(H12), C5(H5),
 C4(H4), C3(H3), C2(H2), C7(H7)
2.e Idealised Me refined as rotating group:
 C30(H30a,H30b,H30c), C31(H31a,H31b,H31c)
2.f Idealised tetrahedral OH refined as rotating group:
 O7(H7a)
;
_olex2_submission_special_instructions 'No special instructions were received'
_publcif_funding_html
;
;

loop_
_space_group_symop_id
_space_group_symop_operation_xyz
1 x,y,z
2 -x,-y,-z

loop_
_atom_site_label
_atom_site_type_symbol
_atom_site_fract_x
_atom_site_fract_y
_atom_site_fract_z
_atom_site_U_iso_or_equiv
_atom_site_adp_type
_atom_site_occupancy
_atom_site_refinement_flags_posn
O6 O 0.4203(2) 0.45197(15) 0.27500(14) 0.0471(5) Uani 1.000000 .
N1 N 0.5820(3) 0.4699(2) 0.1548(2) 0.0593(7) Uani 1.000000 .
O1 O 0.1255(2) 0.31159(17) 0.06440(16) 0.0552(5) Uani 1.000000 .
O3 O 0.2458(2) 0.65549(15) 0.22250(16) 0.0548(6) Uani 1.000000 .
O4 O 0.2395(2) 0.54416(16) 0.54595(15) 0.0540(5) Uani 1.000000 .
O5 O 0.3788(3) 0.72272(18) 0.56222(17) 0.0676(7) Uani 1.000000 .
O2 O 0.2545(3) 0.4790(2) 0.02479(18) 0.0692(6) Uani 1.000000 .
C16 C 0.4309(3) 0.7950(2) 0.3267(2) 0.0424(6) Uani 1.000000 .
C11 C 0.3028(3) 0.7727(2) 0.2515(2) 0.0452(7) Uani 1.000000 .
C19 C 0.3683(3) 0.4889(2) 0.36654(19) 0.0387(6) Uani 1.000000 .
C18 C 0.4066(3) 0.5998(2) 0.4120(2) 0.0407(6) Uani 1.000000 .
C25 C 0.2662(3) 0.3980(2) 0.40789(19) 0.0405(6) Uani 1.000000 .
C29 C 0.2283(3) 0.2808(2) 0.3656(2) 0.0457(7) Uani 1.000000 .
C21 C 0.5791(3) 0.6393(2) 0.2769(2) 0.0443(7) Uani 1.000000 .
C20 C 0.5306(3) 0.5271(2) 0.2349(2) 0.0439(6) Uani 1.000000 .
C17 C 0.5081(3) 0.6958(2) 0.3659(2) 0.0431(6) Uani 1.000000 .
C24 C 0.1995(3) 0.4312(2) 0.4962(2) 0.0448(7) Uani 1.000000 .
C23 C 0.3457(3) 0.6293(2) 0.5097(2) 0.0489(7) Uani 1.000000 .
N2 N 0.7933(4) 0.7634(3) 0.1951(3) 0.0789(9) Uani 1.000000 .
C9 C 0.1570(3) 0.4328(3) 0.0740(2) 0.0481(7) Uani 1.000000 .
C12 C 0.2405(4) 0.8646(2) 0.2112(2) 0.0565(8) Uani 1.000000 .
C1 C 0.0156(3) 0.2473(3) 0.1149(2) 0.0503(7) Uani 1.000000 .
C13 C 0.3048(4) 0.9790(3) 0.2478(3) 0.0651(9) Uani 1.000000 .
C15 C 0.4906(4) 0.9116(2) 0.3620(3) 0.0569(8) Uani 1.000000 .
C22 C 0.6975(4) 0.7084(3) 0.2328(2) 0.0531(7) Uani 1.000000 .
C8 C 0.0698(3) 0.4934(2) 0.1400(2) 0.0471(7) Uani 1.000000 .
C26 C 0.0928(4) 0.3529(3) 0.5378(2) 0.0551(8) Uani 1.000000 .
C28 C 0.1245(3) 0.2019(2) 0.4090(2) 0.0528(7) Uani 1.000000 .
C6 C -0.0721(3) 0.3050(3) 0.1764(2) 0.0507(7) Uani 1.000000 .
C7 C -0.0395(3) 0.4313(3) 0.1874(2) 0.0518(7) Uani 1.000000 .
C10 C 0.1100(3) 0.6253(2) 0.1499(3) 0.0570(8) Uani 1.000000 .
C14 C 0.4275(4) 1.0041(3) 0.3230(3) 0.0673(9) Uani 1.000000 .
C27 C 0.0538(4) 0.2372(3) 0.4951(2) 0.0553(8) Uani 1.000000 .
O7 O 0.4213(4) 0.2365(3) 0.0515(3) 0.1238(11) Uani 1.000000 .
C5 C -0.1823(4) 0.2349(3) 0.2256(3) 0.0709(10) Uani 1.000000 .
C2 C -0.0034(4) 0.1266(3) 0.1018(3) 0.0701(10) Uani 1.000000 .
C30 C -0.0635(5) 0.1505(3) 0.5389(3) 0.0823(12) Uani 1.000000 .
C3 C -0.1110(5) 0.0606(3) 0.1508(3) 0.0828(12) Uani 1.000000 .
C4 C -0.2003(5) 0.1140(4) 0.2121(3) 0.0870(12) Uani 1.000000 .
C31 C 0.4996(7) 0.1773(6) -0.0078(4) 0.154(3) Uani 1.000000 .
H26 H 0.0467(4) 0.3781(3) 0.5950(2) 0.0661(9) Uiso 1.000000 R
H28 H 0.1009(3) 0.1237(2) 0.3806(2) 0.0633(9) Uiso 1.000000 R
H29 H 0.2734(3) 0.2557(2) 0.3077(2) 0.0548(8) Uiso 1.000000 R
H15 H 0.5750(4) 0.9285(2) 0.4131(3) 0.0683(10) Uiso 1.000000 R
H14 H 0.4685(4) 1.0819(3) 0.3480(3) 0.0807(11) Uiso 1.000000 R
H13 H 0.2635(4) 1.0406(3) 0.2205(3) 0.0782(11) Uiso 1.000000 R
H12 H 0.1562(4) 0.8491(2) 0.1601(2) 0.0679(10) Uiso 1.000000 R
H5 H -0.2432(4) 0.2700(3) 0.2672(3) 0.0851(12) Uiso 1.000000 R
H4 H -0.2738(5) 0.0676(4) 0.2448(3) 0.1044(15) Uiso 1.000000 R
H3 H -0.1245(5) -0.0213(3) 0.1430(3) 0.0994(14) Uiso 1.000000 R
H2 H 0.0563(4) 0.0905(3) 0.0600(3) 0.0841(12) Uiso 1.000000 R
H1a H 0.5123(9) 0.4137(13) 0.1245(12) 0.0711(8) Uiso 1.000000 GR
H1b H 0.608(2) 0.5191(5) 0.1085(10) 0.0711(8) Uiso 1.000000 GR
H17 H 0.5890(3) 0.7308(2) 0.4226(2) 0.0517(8) Uiso 1.000000 R
H7 H -0.0960(3) 0.4714(3) 0.2287(2) 0.0621(9) Uiso 1.000000 R
H10a H 0.0307(3) 0.6593(2) 0.1777(3) 0.0684(10) Uiso 1.000000 R
H10b H 0.1254(3) 0.6545(2) 0.0805(3) 0.0684(10) Uiso 1.000000 R
H7a H 0.345(4) 0.246(5) 0.0148(14) 0.1857(17) Uiso 1.000000 GR
H30a H -0.0219(10) 0.1271(19) 0.6059(11) 0.1234(17) Uiso 1.000000 GR
H30b H -0.1480(14) 0.1867(9) 0.550(2) 0.1234(17) Uiso 1.000000 GR
H30c H -0.095(2) 0.0822(11) 0.4887(11) 0.1234(17) Uiso 1.000000 GR
H31a H 0.4325(9) 0.127(3) -0.063(3) 0.232(4) Uiso 1.000000 GR
H31b H 0.570(4) 0.2320(6) -0.040(3) 0.232(4) Uiso 1.000000 GR
H31c H 0.553(5) 0.130(4) 0.0369(9) 0.232(4) Uiso 1.000000 GR

loop_
_atom_site_aniso_label
_atom_site_aniso_U_11
_atom_site_aniso_U_22
_atom_site_aniso_U_33
_atom_site_aniso_U_12
_atom_site_aniso_U_13
_atom_site_aniso_U_23
O6 0.0537(12) 0.0427(10) 0.0452(11) 0.0034(9) 0.0177(9) 0.0023(8)
N1 0.0651(18) 0.0565(15) 0.0595(16) 0.0093(13) 0.0260(14) 0.0045(12)
O1 0.0574(13) 0.0551(12) 0.0531(12) 0.0077(10) 0.0166(10) -0.0044(9)
O3 0.0549(13) 0.0392(10) 0.0643(13) 0.0077(9) -0.0144(10) -0.0005(9)
O4 0.0654(14) 0.0476(11) 0.0500(11) 0.0070(10) 0.0202(10) -0.0007(9)
O5 0.0884(18) 0.0509(12) 0.0591(13) 0.0020(11) 0.0176(12) -0.0121(10)
O2 0.0655(15) 0.0809(15) 0.0601(13) 0.0005(12) 0.0242(12) 0.0062(11)
C16 0.0437(16) 0.0381(14) 0.0452(15) 0.0051(12) 0.0087(12) 0.0029(11)
C11 0.0498(17) 0.0368(14) 0.0493(16) 0.0083(12) 0.0077(13) 0.0011(11)
C19 0.0389(15) 0.0426(14) 0.0355(13) 0.0087(11) 0.0056(11) 0.0063(11)
C18 0.0415(15) 0.0436(15) 0.0366(13) 0.0075(12) 0.0032(12) 0.0039(11)
C25 0.0433(16) 0.0424(14) 0.0367(14) 0.0090(12) 0.0058(12) 0.0057(11)
C29 0.0464(16) 0.0462(15) 0.0448(15) 0.0060(13) 0.0116(13) 0.0043(12)
C21 0.0384(15) 0.0451(15) 0.0512(16) 0.0078(12) 0.0100(13) 0.0098(12)
C20 0.0413(16) 0.0474(16) 0.0465(15) 0.0101(12) 0.0126(12) 0.0118(12)
C17 0.0402(15) 0.0417(14) 0.0438(15) 0.0016(12) 0.0000(12) 0.0027(11)
C24 0.0492(17) 0.0438(15) 0.0426(15) 0.0104(13) 0.0075(13) 0.0052(12)
C23 0.0549(18) 0.0478(16) 0.0443(15) 0.0095(14) 0.0077(13) 0.0035(13)
N2 0.068(2) 0.0651(18) 0.107(2) 0.0036(15) 0.0368(19) 0.0160(16)
C9 0.0484(18) 0.0532(17) 0.0411(15) 0.0046(14) 0.0054(13) 0.0040(13)
C12 0.060(2) 0.0480(17) 0.0630(19) 0.0177(14) 0.0022(16) 0.0059(14)
C1 0.0470(17) 0.0514(17) 0.0480(16) 0.0006(14) 0.0027(14) -0.0006(13)
C13 0.078(2) 0.0453(17) 0.076(2) 0.0216(16) 0.010(2) 0.0098(15)
C15 0.058(2) 0.0465(17) 0.0615(19) -0.0006(14) 0.0056(15) -0.0018(13)
C22 0.0484(18) 0.0493(16) 0.0643(19) 0.0106(14) 0.0137(15) 0.0077(14)
C8 0.0412(16) 0.0490(16) 0.0476(15) 0.0069(13) -0.0028(13) -0.0040(12)
C26 0.0588(19) 0.0556(18) 0.0552(18) 0.0114(15) 0.0218(15) 0.0089(14)
C28 0.0591(19) 0.0423(15) 0.0560(17) 0.0036(14) 0.0121(15) 0.0051(13)
C6 0.0431(17) 0.0582(18) 0.0466(16) -0.0003(14) 0.0044(13) 0.0018(13)
C7 0.0428(17) 0.0588(18) 0.0520(17) 0.0099(14) 0.0047(14) -0.0077(14)
C10 0.0491(18) 0.0525(17) 0.0665(19) 0.0122(14) -0.0090(15) 0.0024(14)
C14 0.081(3) 0.0342(15) 0.086(2) 0.0079(15) 0.017(2) -0.0009(15)
C27 0.0543(19) 0.0524(17) 0.0609(18) 0.0063(14) 0.0159(15) 0.0143(14)
O7 0.119(3) 0.105(2) 0.150(3) 0.038(2) 0.019(2) -0.016(2)
C5 0.055(2) 0.085(3) 0.069(2) -0.0041(18) 0.0187(17) 0.0086(18)
C2 0.076(2) 0.0513(19) 0.078(2) 0.0071(17) 0.003(2) -0.0021(16)
C30 0.086(3) 0.065(2) 0.100(3) 0.0022(19) 0.045(2) 0.0156(19)
C3 0.092(3) 0.058(2) 0.089(3) -0.008(2) 0.004(2) 0.0096(19)
C4 0.074(3) 0.085(3) 0.091(3) -0.019(2) 0.009(2) 0.028(2)
C31 0.147(5) 0.214(7) 0.118(4) 0.112(5) -0.015(4) -0.045(4)

loop_
_atom_type_symbol
_atom_type_scat_dispersion_real
_atom_type_scat_dispersion_imag
_atom_type_scat_Cromer_Mann_a1
_atom_type_scat_Cromer_Mann_a2
_atom_type_scat_Cromer_Mann_a3
_atom_type_scat_Cromer_Mann_a4
_atom_type_scat_Cromer_Mann_b1
_atom_type_scat_Cromer_Mann_b2
_atom_type_scat_Cromer_Mann_b3
_atom_type_scat_Cromer_Mann_b4
_atom_type_scat_Cromer_Mann_c
_atom_type_scat_source
_atom_type_scat_dispersion_source
H 0.00000 0.00000 0.49300 0.32291 0.14019 0.04081 10.51090 26.12570 3.14236 57.79970 0.0030380000826 'International Tables Volume C Table 6.1.1.4 (pp. 500-502)' 'Henke, Gullikson and Davis, At. Data and Nucl. Data Tables, 1993, 54, 2'
C 0.00347 0.00161 2.31000 1.02000 1.58860 0.86500 20.84390 10.20750 0.56870 51.65120 0.215599998832 'International Tables Volume C Table 6.1.1.4 (pp. 500-502)' 'Henke, Gullikson and Davis, At. Data and Nucl. Data Tables, 1993, 54, 2'
O 0.01158 0.00611 3.04850 2.28680 1.54630 0.86700 13.27710 5.70110 0.32390 32.90890 0.250800013542 'International Tables Volume C Table 6.1.1.4 (pp. 500-502)' 'Henke, Gullikson and Davis, At. Data and Nucl. Data Tables, 1993, 54, 2'
N 0.00653 0.00323 12.21260 3.13220 2.01250 1.16630 0.00570 9.89330 28.99750 0.58260 -11.5290002823 'International Tables Volume C Table 6.1.1.4 (pp. 500-502)' 'Henke, Gullikson and Davis, At. Data and Nucl. Data Tables, 1993, 54, 2'

loop_
_geom_angle_atom_site_label_1
_geom_angle_atom_site_label_2
_geom_angle_atom_site_label_3
_geom_angle
_geom_angle_site_symmetry_1
_geom_angle_site_symmetry_3
_geom_angle_publ_flag
C20 O6 C19 118.5(2) . . ?
H1a N1 C20 109.7 . . ?
H1b N1 C20 108.7 . . ?
H1b N1 H1a 109.5 . . ?
C1 O1 C9 122.6(2) . . ?
C10 O3 C11 118.3(2) . . ?
C23 O4 C24 121.8(2) . . ?
C17 C16 C11 121.8(2) . . ?
C15 C16 C11 117.7(2) . . ?
C15 C16 C17 120.4(3) . . ?
C16 C11 O3 115.0(2) . . ?
C12 C11 O3 124.0(3) . . ?
C12 C11 C16 120.9(2) . . ?
C18 C19 O6 123.2(2) . . ?
C25 C19 O6 113.4(2) . . ?
C25 C19 C18 123.4(2) . . ?
C17 C18 C19 123.2(2) . . ?
C23 C18 C19 118.6(2) . . ?
C23 C18 C17 118.2(2) . . ?
C29 C25 C19 125.1(2) . . ?
C24 C25 C19 116.8(2) . . ?
C24 C25 C29 118.2(2) . . ?
C28 C29 C25 120.2(3) . . ?
H29 C29 C25 119.90(15) . . ?
H29 C29 C28 119.90(16) . . ?
C17 C21 C20 123.2(2) . . ?
C22 C21 C20 117.9(3) . . ?
C22 C21 C17 118.9(2) . . ?
N1 C20 O6 109.8(2) . . ?
C21 C20 O6 122.1(2) . . ?
C21 C20 N1 128.0(3) . . ?
C18 C17 C16 114.0(2) . . ?
C21 C17 C16 111.7(2) . . ?
C21 C17 C18 108.2(2) . . ?
H17 C17 C16 107.54(14) . . ?
H17 C17 C18 107.54(13) . . ?
H17 C17 C21 107.54(14) . . ?
C25 C24 O4 120.9(2) . . ?
C26 C24 O4 117.6(2) . . ?
C26 C24 C25 121.5(3) . . ?
O5 C23 O4 116.6(3) . . ?
C18 C23 O4 118.1(2) . . ?
C18 C23 O5 125.2(3) . . ?
O2 C9 O1 116.4(3) . . ?
C8 C9 O1 117.7(3) . . ?
C8 C9 O2 125.8(3) . . ?
C13 C12 C11 119.2(3) . . ?
H12 C12 C11 120.41(17) . . ?
H12 C12 C13 120.41(19) . . ?
C6 C1 O1 120.1(3) . . ?
C2 C1 O1 117.5(3) . . ?
C2 C1 C6 122.3(3) . . ?
C14 C13 C12 121.6(3) . . ?
H13 C13 C12 119.20(19) . . ?
H13 C13 C14 119.20(18) . . ?
C14 C15 C16 121.6(3) . . ?
H15 C15 C16 119.20(18) . . ?
H15 C15 C14 119.2(2) . . ?
N2 C22 C21 178.7(3) . . ?
C7 C8 C9 119.9(3) . . ?
C10 C8 C9 115.9(3) . . ?
C10 C8 C7 124.2(3) . . ?
C27 C26 C24 120.3(3) . . ?
H26 C26 C24 119.83(17) . . ?
H26 C26 C27 119.83(18) . . ?
C27 C28 C29 121.2(3) . . ?
H28 C28 C29 119.39(16) . . ?
H28 C28 C27 119.39(17) . . ?
C7 C6 C1 117.7(3) . . ?
C5 C6 C1 117.5(3) . . ?
C5 C6 C7 124.8(3) . . ?
C6 C7 C8 121.9(3) . . ?
H7 C7 C8 119.03(17) . . ?
H7 C7 C6 119.03(17) . . ?
C8 C10 O3 106.2(2) . . ?
H10a C10 O3 110.49(16) . . ?
H10a C10 C8 110.49(17) . . ?
H10b C10 O3 110.49(16) . . ?
H10b C10 C8 110.49(16) . . ?
H10b C10 H10a 108.7 . . ?
C15 C14 C13 118.9(3) . . ?
H14 C14 C13 120.53(18) . . ?
H14 C14 C15 120.5(2) . . ?
C28 C27 C26 118.5(3) . . ?
C30 C27 C26 121.2(3) . . ?
C30 C27 C28 120.3(3) . . ?
H7a O7 C31 109.5 . . ?
C4 C5 C6 119.7(3) . . ?
H5 C5 C6 120.2(2) . . ?
H5 C5 C4 120.2(2) . . ?
C3 C2 C1 118.9(4) . . ?
H2 C2 C1 120.5(2) . . ?
H2 C2 C3 120.5(2) . . ?
H30a C30 C27 109.5 . . ?
H30b C30 C27 109.5 . . ?
H30b C30 H30a 109.5 . . ?
H30c C30 C27 109.5 . . ?
H30c C30 H30a 109.5 . . ?
H30c C30 H30b 109.5 . . ?
C4 C3 C2 120.6(4) . . ?
H3 C3 C2 119.7(2) . . ?
H3 C3 C4 119.7(2) . . ?
C3 C4 C5 120.9(3) . . ?
H4 C4 C5 119.5(2) . . ?
H4 C4 C3 119.5(2) . . ?
H31a C31 O7 109.5 . . ?
H31b C31 O7 109.5 . . ?
H31b C31 H31a 109.5 . . ?
H31c C31 O7 109.5 . . ?
H31c C31 H31a 109.5 . . ?
H31c C31 H31b 109.5 . . ?

loop_
_geom_bond_atom_site_label_1
_geom_bond_atom_site_label_2
_geom_bond_distance
_geom_bond_site_symmetry_2
_geom_bond_publ_flag
O6 C19 1.366(3) . ?
O6 C20 1.368(3) . ?
N1 C20 1.344(3) . ?
N1 H1a 0.8600 . ?
N1 H1b 0.8600 . ?
O1 C9 1.372(3) . ?
O1 C1 1.374(3) . ?
O3 C11 1.371(3) . ?
O3 C10 1.431(3) . ?
O4 C24 1.381(3) . ?
O4 C23 1.387(3) . ?
O5 C23 1.202(3) . ?
O2 C9 1.204(3) . ?
C16 C11 1.395(4) . ?
C16 C17 1.527(4) . ?
C16 C15 1.385(4) . ?
C11 C12 1.388(4) . ?
C19 C18 1.341(3) . ?
C19 C25 1.436(3) . ?
C18 C17 1.500(4) . ?
C18 C23 1.450(4) . ?
C25 C29 1.393(4) . ?
C25 C24 1.389(4) . ?
C29 C28 1.375(4) . ?
C29 H29 0.9300 . ?
C21 C20 1.346(4) . ?
C21 C17 1.523(4) . ?
C21 C22 1.409(4) . ?
C17 H17 0.9800 . ?
C24 C26 1.376(4) . ?
N2 C22 1.150(4) . ?
C9 C8 1.445(4) . ?
C12 C13 1.375(4) . ?
C12 H12 0.9300 . ?
C1 C6 1.394(4) . ?
C1 C2 1.371(4) . ?
C13 C14 1.360(5) . ?
C13 H13 0.9300 . ?
C15 C14 1.392(4) . ?
C15 H15 0.9300 . ?
C8 C7 1.338(4) . ?
C8 C10 1.496(4) . ?
C26 C27 1.378(4) . ?
C26 H26 0.9300 . ?
C28 C27 1.395(4) . ?
C28 H28 0.9300 . ?
C6 C7 1.431(4) . ?
C6 C5 1.398(4) . ?
C7 H7 0.9300 . ?
C10 H10a 0.9700 . ?
C10 H10b 0.9700 . ?
C14 H14 0.9300 . ?
C27 C30 1.504(4) . ?
O7 C31 1.328(5) . ?
O7 H7a 0.8200 . ?
C5 C4 1.374(5) . ?
C5 H5 0.9300 . ?
C2 C3 1.359(5) . ?
C2 H2 0.9300 . ?
C30 H30a 0.9600 . ?
C30 H30b 0.9600 . ?
C30 H30c 0.9600 . ?
C3 C4 1.377(6) . ?
C3 H3 0.9300 . ?
C4 H4 0.9300 . ?
C31 H31a 0.9600 . ?
C31 H31b 0.9600 . ?
C31 H31c 0.9600 . ?

loop_
_publcif_info_exptl_table_extra_item
sin_theta_over_lambda_max

loop_
_publcif_info_exptl_table_header_item
?
